data_4305966
loop_
_publ_author_name
'Jing-Yun Wu'
'Yu-Fang Lin'
'Chuan-Hung Chuang'
'Tien-Wen Tseng'
'Yuh-Sheng Wen'
'Kuang-Lieh Lu'

_publ_section_title
;
Ag4L2 Nanocage as a Building Unit toward the Construction of Silver Metal
Strings
;
_journal_name_full 'Inorganic Chemistry'
_journal_page_first 10349
_journal_page_last 10356
_journal_paper_doi 10.1021/ic800883x
_journal_volume 47
_journal_year 2008
_chemical_formula_sum 'C94 H106 Ag5 Cl2 N21 O20'
_chemical_formula_weight 2460.25
_chemical_name_systematic
; 
 ? 
;
_space_group_IT_number 2
_symmetry_cell_setting triclinic
_symmetry_space_group_name_Hall '-P 1'
_symmetry_space_group_name_H-M 'P -1'
_atom_sites_solution_hydrogens geom
_atom_sites_solution_primary direct
_atom_sites_solution_secondary difmap
_audit_creation_method SHELXL-97
_cell_angle_alpha 106.73(3)
_cell_angle_beta 97.44(3)
_cell_angle_gamma 97.77(3)
_cell_formula_units_Z 1
_cell_length_a 8.2427(16)
_cell_length_b 17.470(4)
_cell_length_c 18.923(4)
_cell_measurement_reflns_used 6278
_cell_measurement_temperature 273(2)
_cell_measurement_theta_max 28.15
_cell_measurement_theta_min 2.48
_cell_volume 2544.6(11)
_computing_cell_refinement 'Bruker SMART'
_computing_data_collection 'Bruker SMART'
_computing_data_reduction 'Bruker SAINT'
_computing_structure_refinement 'SHELXL-97 (Sheldrick, 1997)'
_computing_structure_solution 'SHELXS-97 (Sheldrick, 1990)'
_diffrn_ambient_temperature 273(2)
_diffrn_measured_fraction_theta_full 0.997
_diffrn_measured_fraction_theta_max 0.997
_diffrn_measurement_device_type 'CCD area detector'
_diffrn_measurement_method 'phi and omega scans'
_diffrn_radiation_monochromator graphite
_diffrn_radiation_source 'fine-focus sealed tube'
_diffrn_radiation_type MoK\a
_diffrn_radiation_wavelength 0.71073
_diffrn_reflns_av_R_equivalents 0.0000
_diffrn_reflns_av_sigmaI/netI 0.0255
_diffrn_reflns_limit_h_max 9
_diffrn_reflns_limit_h_min -9
_diffrn_reflns_limit_k_max 19
_diffrn_reflns_limit_k_min -20
_diffrn_reflns_limit_l_max 22
_diffrn_reflns_limit_l_min 0
_diffrn_reflns_number 8975
_diffrn_reflns_theta_full 25.03
_diffrn_reflns_theta_max 25.03
_diffrn_reflns_theta_min 1.14
_exptl_absorpt_coefficient_mu 1.075
_exptl_absorpt_correction_type none
_exptl_crystal_colour light-yellow
_exptl_crystal_density_diffrn 1.606
_exptl_crystal_density_method 'not measured'
_exptl_crystal_description prism
_exptl_crystal_F_000 1246
_exptl_crystal_size_max 0.35
_exptl_crystal_size_mid 0.28
_exptl_crystal_size_min 0.20
_refine_diff_density_max 1.585
_refine_diff_density_min -1.643
_refine_diff_density_rms 0.192
_refine_ls_extinction_method none
_refine_ls_goodness_of_fit_ref 1.066
_refine_ls_hydrogen_treatment mixed
_refine_ls_matrix_type full
_refine_ls_number_parameters 660
_refine_ls_number_reflns 8975
_refine_ls_number_restraints 0
_refine_ls_restrained_S_all 1.066
_refine_ls_R_factor_all 0.0609
_refine_ls_R_factor_gt 0.0508
_refine_ls_shift/su_max 0.001
_refine_ls_shift/su_mean 0.000
_refine_ls_structure_factor_coef Fsqd
_refine_ls_weighting_details 'calc w=1/[\s^2^(Fo^2^)+(0.0907P)^2^+12.0261P] where P=(Fo^2^+2Fc^2^)/3'
_refine_ls_weighting_scheme calc
_refine_ls_wR_factor_gt 0.1517
_refine_ls_wR_factor_ref 0.1608
_reflns_number_gt 7598
_reflns_number_total 8975
_reflns_threshold_expression >2sigma(I)
_cod_data_source_file ic800883x_si_002_2.cif
_cod_data_source_block cpd2
_cod_depositor_comments
;
The following automatic conversions were performed:
'_symmetry_cell_setting' value 'Triclinic' changed to 'triclinic'
according to '/home/saulius/struct/CIF-dictionaries/cif_core.dic'
dictionary named 'cif_core.dic' version 2.4.1 from 2010-06-29.

Automatic conversion script
Id: cif_fix_enum 1527 2010-12-29 10:47:43Z saulius 
;
_cod_original_cell_volume 2544.6(9)
_cod_database_code 4305966

loop_
_symmetry_equiv_pos_as_xyz
'x, y, z'
'-x, -y, -z'

loop_
_atom_site_label
_atom_site_type_symbol
_atom_site_fract_x
_atom_site_fract_y
_atom_site_fract_z
_atom_site_U_iso_or_equiv
_atom_site_adp_type
_atom_site_occupancy
_atom_site_symmetry_multiplicity
_atom_site_calc_flag
_atom_site_refinement_flags
_atom_site_disorder_assembly
_atom_site_disorder_group
Ag1 Ag 0.29446(5) 0.57945(2) 0.64176(2) 0.02112(13) Uani 1 1 d . . .
Ag2 Ag 0.68898(5) 0.56918(2) 0.69026(2) 0.02709(14) Uani 1 1 d . . .
Ag3 Ag -0.04500(12) 0.51462(6) 0.51855(6) 0.0365(2) Uani 0.50 1 d P . .
Cl1 Cl 0.4249(17) 0.7857(9) 0.0839(8) 0.080(4) Uiso 0.25 1 d P . .
Cl1' Cl 0.3880(15) 0.7680(7) 0.0643(7) 0.066(3) Uiso 0.25 1 d P . .
Cl2 Cl 0.0433(11) 0.7858(5) 0.0506(5) 0.066(2) Uiso 0.28 1 d P . .
Cl2' Cl 0.0830(14) 0.7923(7) 0.0910(7) 0.069(3) Uiso 0.22 1 d P . .
O11 O 0.5166(10) 0.5556(6) 0.5578(4) 0.035(4) Uani 0.53(2) 1 d P . .
O12 O 0.3692(14) 0.4407(6) 0.4896(8) 0.069(4) Uani 0.50 1 d P . .
O13 O 0.5440(17) 0.5064(8) 0.4432(6) 0.057(3) Uani 0.50 1 d P . .
O21 O -0.2079(5) 0.4269(3) 0.5476(3) 0.0429(11) Uani 1 1 d . . .
O22 O -0.0638(5) 0.3589(3) 0.4736(2) 0.0321(9) Uani 1 1 d . . .
O23 O -0.2374(5) 0.2970(3) 0.5260(3) 0.0379(10) Uani 1 1 d . . .
O31 O 0.1992(11) 0.8352(5) 0.2979(5) 0.100(2) Uiso 1 1 d . . .
O32 O 0.1525(18) 0.9489(8) 0.2749(8) 0.110(4) Uiso 0.68 1 d P . .
O32' O 0.147(4) 0.9565(18) 0.3675(17) 0.115(9) Uiso 0.32 1 d P . .
O33 O 0.408(3) 0.9212(13) 0.2989(12) 0.137(6) Uiso 0.54 1 d P . .
O33' O 0.279(3) 0.9357(15) 0.2511(15) 0.139(8) Uiso 0.46 1 d P . .
O48 O 0.2385(13) 0.9481(6) 0.4701(6) 0.051(2) Uiso 0.50 1 d P . .
O49 O 0.7171(16) 0.9732(8) 0.3762(8) 0.160(4) Uiso 1 1 d . . .
O50 O 0.834(3) 0.8468(14) 0.2420(13) 0.113(6) Uiso 0.44 1 d P . .
O50' O 0.771(4) 0.893(2) 0.224(2) 0.116(10) Uiso 0.28 1 d P . .
O50" O 0.801(4) 0.898(2) 0.288(2) 0.112(10) Uiso 0.28 1 d P . .
N1 N 0.1592(5) 0.4748(3) 0.6552(2) 0.0202(9) Uani 1 1 d . . .
N2 N 0.0975(5) 0.3469(3) 0.6566(2) 0.0204(9) Uani 1 1 d . . .
N3 N 0.3959(5) 0.7021(3) 0.6602(2) 0.0228(9) Uani 1 1 d . . .
N4 N 0.5080(6) 0.8188(3) 0.6456(3) 0.0256(10) Uani 1 1 d . . .
N5 N 0.5679(5) 0.4619(3) 0.7050(2) 0.0219(9) Uani 1 1 d . . .
N6 N 0.4922(5) 0.3316(3) 0.6953(2) 0.0249(10) Uani 1 1 d . . .
N7 N 0.8086(6) 0.6893(3) 0.7061(2) 0.0262(10) Uani 1 1 d . . .
N8 N 0.9005(6) 0.8028(3) 0.6803(3) 0.0270(10) Uani 1 1 d . . .
N11 N 0.5000 0.5000 0.5000 0.0369(18) Uani 1 2 d S . .
N21 N -0.1715(5) 0.3604(3) 0.5161(3) 0.0281(11) Uani 1 1 d . . .
N31 N 0.2433(19) 0.9089(9) 0.2987(8) 0.132(4) Uiso 1 1 d . . .
C1 C 0.1723(6) 0.3986(3) 0.6237(3) 0.0205(10) Uani 1 1 d . . .
H1 H 0.2267 0.3818 0.5834 0.025 Uiso 1 1 calc R . .
C2 C 0.0711(6) 0.4736(3) 0.7132(3) 0.0200(10) Uani 1 1 d . . .
C3 C 0.0313(6) 0.3938(3) 0.7143(3) 0.0215(11) Uani 1 1 d . . .
C4 C -0.0527(7) 0.3742(3) 0.7680(3) 0.0239(11) Uani 1 1 d . . .
H4 H -0.0815 0.3206 0.7672 0.029 Uiso 1 1 calc R . .
C5 C -0.0916(6) 0.4374(3) 0.8224(3) 0.0235(11) Uani 1 1 d . . .
C6 C -0.0506(6) 0.5192(3) 0.8223(3) 0.0222(11) Uani 1 1 d . . .
C7 C 0.0296(6) 0.5374(3) 0.7671(3) 0.0219(11) Uani 1 1 d . . .
H7 H 0.0547 0.5906 0.7662 0.026 Uiso 1 1 calc R . .
C8 C -0.1776(7) 0.4197(4) 0.8837(3) 0.0298(12) Uani 1 1 d . . .
H8A H -0.2039 0.3620 0.8742 0.045 Uiso 1 1 calc R . .
H8B H -0.2782 0.4417 0.8845 0.045 Uiso 1 1 calc R . .
H8C H -0.1051 0.4442 0.9314 0.045 Uiso 1 1 calc R . .
C9 C -0.0911(7) 0.5871(3) 0.8832(3) 0.0287(12) Uani 1 1 d . . .
H9A H -0.0334 0.5882 0.9310 0.043 Uiso 1 1 calc R . .
H9B H -0.2088 0.5786 0.8827 0.043 Uiso 1 1 calc R . .
H9C H -0.0569 0.6380 0.8746 0.043 Uiso 1 1 calc R . .
C10 C 0.0918(7) 0.2597(3) 0.6393(3) 0.0265(12) Uani 1 1 d . . .
H10A H -0.0235 0.2324 0.6269 0.032 Uiso 1 1 calc R . .
H10B H 0.1434 0.2486 0.6835 0.032 Uiso 1 1 calc R . .
C11 C 0.4814(6) 0.7368(3) 0.6192(3) 0.0224(11) Uani 1 1 d . . .
H11 H 0.5189 0.7079 0.5770 0.027 Uiso 1 1 calc R . .
C12 C 0.3673(6) 0.7657(3) 0.7172(3) 0.0238(11) Uani 1 1 d . . .
C13 C 0.4340(7) 0.8389(3) 0.7086(3) 0.0267(12) Uani 1 1 d . . .
C14 C 0.4241(8) 0.9130(4) 0.7595(4) 0.0354(14) Uani 1 1 d . . .
H14 H 0.4687 0.9619 0.7532 0.043 Uiso 1 1 calc R . .
C15 C 0.3458(8) 0.9116(4) 0.8198(4) 0.0390(15) Uani 1 1 d . . .
C16 C 0.2799(7) 0.8371(4) 0.8300(3) 0.0344(14) Uani 1 1 d . . .
C17 C 0.2887(7) 0.7643(4) 0.7781(3) 0.0289(12) Uani 1 1 d . . .
H17 H 0.2430 0.7151 0.7836 0.035 Uiso 1 1 calc R . .
C18 C 0.3315(10) 0.9905(4) 0.8762(5) 0.060(2) Uani 1 1 d . . .
H18A H 0.3799 0.9915 0.9255 0.090 Uiso 1 1 calc R . .
H18B H 0.2163 0.9947 0.8748 0.090 Uiso 1 1 calc R . .
H18C H 0.3892 1.0353 0.8641 0.090 Uiso 1 1 calc R . .
C19 C 0.2020(8) 0.8359(4) 0.8978(4) 0.0417(16) Uani 1 1 d . . .
H19A H 0.1675 0.7807 0.8963 0.062 Uiso 1 1 calc R . .
H19B H 0.1070 0.8623 0.8975 0.062 Uiso 1 1 calc R . .
H19C H 0.2818 0.8641 0.9426 0.062 Uiso 1 1 calc R . .
C20 C 0.5954(7) 0.8783(3) 0.6158(4) 0.0307(13) Uani 1 1 d . . .
H20A H 0.6798 0.9160 0.6557 0.037 Uiso 1 1 calc R . .
H20B H 0.5166 0.9091 0.5999 0.037 Uiso 1 1 calc R . .
C21 C 0.5649(6) 0.3864(3) 0.6648(3) 0.0196(10) Uani 1 1 d . . .
H21 H 0.6076 0.3719 0.6207 0.023 Uiso 1 1 calc R . .
C22 C 0.4933(6) 0.4566(4) 0.7659(3) 0.0271(12) Uani 1 1 d . . .
C23 C 0.4475(7) 0.3755(4) 0.7610(3) 0.0317(14) Uani 1 1 d . . .
C24 C 0.3744(8) 0.3526(6) 0.8163(4) 0.050(2) Uani 1 1 d . . .
H24 H 0.3473 0.2981 0.8130 0.060 Uiso 1 1 calc R . .
C25 C 0.3437(8) 0.4117(8) 0.8752(4) 0.066(3) Uani 1 1 d . . .
C26 C 0.3818(8) 0.4934(7) 0.8794(3) 0.063(3) Uani 1 1 d . . .
C27 C 0.4581(8) 0.5168(5) 0.8252(3) 0.0441(18) Uani 1 1 d . . .
H27 H 0.4848 0.5714 0.8288 0.053 Uiso 1 1 calc R . .
C28 C 0.2612(9) 0.3874(9) 0.9340(4) 0.100(5) Uani 1 1 d . . .
H28A H 0.2526 0.3299 0.9249 0.150 Uiso 1 1 calc R . .
H28B H 0.1520 0.4010 0.9319 0.150 Uiso 1 1 calc R . .
H28C H 0.3265 0.4159 0.9827 0.150 Uiso 1 1 calc R . .
C29 C 0.3400(10) 0.5609(8) 0.9418(4) 0.107(5) Uani 1 1 d . . .
H29A H 0.2219 0.5528 0.9402 0.161 Uiso 1 1 calc R . .
H29B H 0.3770 0.6125 0.9352 0.161 Uiso 1 1 calc R . .
H29C H 0.3948 0.5599 0.9895 0.161 Uiso 1 1 calc R . .
C30 C 0.4576(8) 0.2429(4) 0.6607(3) 0.0339(13) Uani 1 1 d . . .
H30A H 0.4036 0.2178 0.6931 0.041 Uiso 1 1 calc R . .
H30B H 0.5617 0.2236 0.6554 0.041 Uiso 1 1 calc R . .
C31 C 0.8701(7) 0.7206(3) 0.6571(3) 0.0266(12) Uani 1 1 d . . .
H31 H 0.8903 0.6893 0.6114 0.032 Uiso 1 1 calc R . .
C32 C 0.7984(7) 0.7559(3) 0.7657(3) 0.0234(11) Uani 1 1 d . . .
C33 C 0.8564(7) 0.8271(3) 0.7504(3) 0.0248(11) Uani 1 1 d . . .
C34 C 0.8578(8) 0.9034(3) 0.8000(3) 0.0325(13) Uani 1 1 d . . .
H34 H 0.8968 0.9506 0.7893 0.039 Uiso 1 1 calc R . .
C35 C 0.7987(8) 0.9065(4) 0.8659(3) 0.0343(14) Uani 1 1 d . . .
C36 C 0.7400(8) 0.8345(4) 0.8823(3) 0.0327(13) Uani 1 1 d . . .
C37 C 0.7402(7) 0.7595(4) 0.8322(3) 0.0288(12) Uani 1 1 d . . .
H37 H 0.7021 0.7121 0.8426 0.035 Uiso 1 1 calc R . .
C38 C 0.7975(11) 0.9886(4) 0.9210(4) 0.0508(18) Uani 1 1 d . . .
H38A H 0.8488 1.0307 0.9036 0.076 Uiso 1 1 calc R . .
H38B H 0.8581 0.9925 0.9692 0.076 Uiso 1 1 calc R . .
H38C H 0.6847 0.9945 0.9253 0.076 Uiso 1 1 calc R . .
C39 C 0.6761(9) 0.8398(4) 0.9548(3) 0.0437(16) Uani 1 1 d . . .
H39A H 0.6389 0.7861 0.9566 0.066 Uiso 1 1 calc R . .
H39B H 0.5850 0.8689 0.9572 0.066 Uiso 1 1 calc R . .
H39C H 0.7638 0.8680 0.9966 0.066 Uiso 1 1 calc R . .
C40 C 0.9558(7) 0.8554(3) 0.6365(3) 0.0284(12) Uani 1 1 d . . .
H40A H 1.0695 0.8512 0.6300 0.034 Uiso 1 1 calc R . .
H40B H 0.9538 0.9114 0.6636 0.034 Uiso 1 1 calc R . .
C41 C 0.1788(6) 0.2256(3) 0.5750(3) 0.0214(11) Uani 1 1 d . . .
C42 C 0.3478(7) 0.2180(3) 0.5848(3) 0.0243(11) Uani 1 1 d . . .
C43 C 0.4140(7) 0.1844(3) 0.5213(3) 0.0277(12) Uani 1 1 d . . .
H43 H 0.5248 0.1783 0.5274 0.033 Uiso 1 1 calc R . .
C44 C 0.3223(7) 0.1599(3) 0.4499(3) 0.0246(11) Uani 1 1 d . . .
C45 C 0.1545(7) 0.1685(3) 0.4395(3) 0.0233(11) Uani 1 1 d . . .
C46 C 0.0871(7) 0.2006(3) 0.5028(3) 0.0224(11) Uani 1 1 d . . .
H46 H -0.0243 0.2056 0.4966 0.027 Uiso 1 1 calc R . .
C47 C 0.286(3) 0.8098(17) 0.1222(16) 0.107(8) Uiso 0.50 1 d P . .
C48 C 0.240(5) 0.979(2) 0.539(2) 0.145(12) Uiso 0.50 1 d P . .

loop_
_atom_site_aniso_label
_atom_site_aniso_U_11
_atom_site_aniso_U_22
_atom_site_aniso_U_33
_atom_site_aniso_U_23
_atom_site_aniso_U_13
_atom_site_aniso_U_12
Ag1 0.0236(2) 0.0201(2) 0.0211(2) 0.00653(16) 0.00992(16) 0.00273(15)
Ag2 0.0353(3) 0.0210(2) 0.0215(2) 0.00356(17) 0.00164(17) 0.00360(17)
Ag3 0.0341(5) 0.0361(5) 0.0432(6) 0.0193(4) 0.0086(4) 0.0029(4)
O11 0.040(5) 0.039(6) 0.021(5) -0.001(4) -0.002(3) 0.014(4)
O12 0.050(6) 0.042(6) 0.104(10) 0.028(7) -0.013(7) -0.011(5)
O13 0.099(9) 0.067(8) 0.034(6) 0.030(6) 0.041(6) 0.052(7)
O21 0.034(2) 0.046(3) 0.051(3) 0.008(2) 0.018(2) 0.018(2)
O22 0.030(2) 0.040(2) 0.029(2) 0.0089(18) 0.0191(18) 0.0059(18)
O23 0.028(2) 0.048(3) 0.044(3) 0.024(2) 0.0101(19) 0.0024(19)
N1 0.019(2) 0.022(2) 0.021(2) 0.0080(18) 0.0061(17) 0.0050(17)
N2 0.024(2) 0.021(2) 0.017(2) 0.0065(17) 0.0058(17) 0.0031(18)
N3 0.024(2) 0.019(2) 0.025(2) 0.0044(18) 0.0108(19) 0.0033(18)
N4 0.027(2) 0.022(2) 0.028(2) 0.0041(19) 0.013(2) 0.0030(18)
N5 0.018(2) 0.026(2) 0.020(2) 0.0046(18) 0.0027(17) 0.0030(18)
N6 0.023(2) 0.031(2) 0.021(2) 0.010(2) 0.0039(18) -0.0010(19)
N7 0.036(3) 0.022(2) 0.019(2) 0.0040(19) 0.006(2) 0.007(2)
N8 0.034(3) 0.025(2) 0.023(2) 0.0060(19) 0.010(2) 0.004(2)
N11 0.073(6) 0.025(4) 0.015(4) 0.005(3) 0.016(3) 0.011(4)
N21 0.019(2) 0.043(3) 0.024(2) 0.013(2) 0.0044(19) 0.008(2)
C1 0.021(3) 0.026(3) 0.016(2) 0.008(2) 0.004(2) 0.003(2)
C2 0.019(2) 0.024(3) 0.017(2) 0.008(2) 0.002(2) 0.003(2)
C3 0.019(3) 0.028(3) 0.016(2) 0.006(2) 0.002(2) 0.004(2)
C4 0.028(3) 0.026(3) 0.021(3) 0.012(2) 0.006(2) 0.002(2)
C5 0.021(3) 0.034(3) 0.018(3) 0.010(2) 0.005(2) 0.006(2)
C6 0.014(2) 0.029(3) 0.022(3) 0.005(2) 0.003(2) 0.005(2)
C7 0.018(2) 0.025(3) 0.023(3) 0.007(2) 0.003(2) 0.005(2)
C8 0.034(3) 0.040(3) 0.019(3) 0.012(2) 0.009(2) 0.008(3)
C9 0.025(3) 0.031(3) 0.027(3) 0.003(2) 0.011(2) 0.006(2)
C10 0.035(3) 0.020(3) 0.025(3) 0.008(2) 0.011(2) 0.000(2)
C11 0.024(3) 0.019(3) 0.024(3) 0.003(2) 0.009(2) 0.004(2)
C12 0.020(3) 0.023(3) 0.026(3) 0.003(2) 0.008(2) 0.004(2)
C13 0.021(3) 0.028(3) 0.029(3) 0.005(2) 0.011(2) 0.002(2)
C14 0.033(3) 0.025(3) 0.047(4) 0.004(3) 0.021(3) 0.006(2)
C15 0.032(3) 0.031(3) 0.043(4) -0.007(3) 0.018(3) 0.003(3)
C16 0.030(3) 0.037(3) 0.031(3) 0.000(3) 0.016(3) 0.003(3)
C17 0.026(3) 0.030(3) 0.032(3) 0.008(2) 0.017(2) 0.003(2)
C18 0.065(5) 0.038(4) 0.065(5) -0.012(4) 0.044(4) 0.002(3)
C19 0.041(4) 0.044(4) 0.035(4) 0.000(3) 0.022(3) 0.004(3)
C20 0.034(3) 0.020(3) 0.043(3) 0.011(2) 0.022(3) 0.004(2)
C21 0.019(2) 0.025(3) 0.015(2) 0.006(2) 0.0051(19) 0.005(2)
C22 0.019(3) 0.044(3) 0.015(3) 0.003(2) 0.003(2) 0.008(2)
C23 0.018(3) 0.059(4) 0.016(3) 0.011(3) 0.003(2) -0.001(3)
C24 0.025(3) 0.096(6) 0.027(3) 0.027(4) -0.001(3) -0.012(3)
C25 0.019(3) 0.157(10) 0.018(3) 0.027(5) 0.005(3) 0.005(4)
C26 0.021(3) 0.145(9) 0.013(3) 0.001(4) 0.004(2) 0.034(5)
C27 0.028(3) 0.073(5) 0.020(3) -0.006(3) -0.004(2) 0.023(3)
C28 0.026(4) 0.250(15) 0.029(4) 0.056(6) 0.008(3) 0.009(6)
C29 0.046(5) 0.232(14) 0.019(4) -0.019(6) -0.004(3) 0.075(7)
C30 0.036(3) 0.031(3) 0.036(3) 0.018(3) -0.002(3) -0.001(2)
C31 0.034(3) 0.022(3) 0.022(3) 0.001(2) 0.009(2) 0.008(2)
C32 0.028(3) 0.021(3) 0.021(3) 0.005(2) 0.007(2) 0.007(2)
C33 0.027(3) 0.027(3) 0.019(3) 0.003(2) 0.006(2) 0.006(2)
C34 0.045(4) 0.021(3) 0.027(3) 0.002(2) 0.006(3) 0.004(2)
C35 0.038(3) 0.033(3) 0.027(3) -0.001(3) 0.009(3) 0.011(3)
C36 0.036(3) 0.041(3) 0.017(3) 0.002(2) 0.006(2) 0.008(3)
C37 0.033(3) 0.031(3) 0.024(3) 0.010(2) 0.008(2) 0.003(2)
C38 0.073(5) 0.035(4) 0.036(4) -0.006(3) 0.016(4) 0.014(3)
C39 0.052(4) 0.051(4) 0.024(3) 0.004(3) 0.017(3) 0.007(3)
C40 0.034(3) 0.026(3) 0.025(3) 0.008(2) 0.010(2) -0.002(2)
C41 0.027(3) 0.016(2) 0.022(3) 0.007(2) 0.007(2) 0.000(2)
C42 0.029(3) 0.015(2) 0.031(3) 0.012(2) 0.007(2) 0.000(2)
C43 0.028(3) 0.016(3) 0.044(3) 0.015(2) 0.012(3) 0.004(2)
C44 0.033(3) 0.014(2) 0.031(3) 0.009(2) 0.015(2) 0.002(2)
C45 0.032(3) 0.013(2) 0.024(3) 0.006(2) 0.010(2) -0.003(2)
C46 0.023(3) 0.020(3) 0.026(3) 0.010(2) 0.008(2) 0.000(2)

loop_
_atom_type_symbol
_atom_type_description
_atom_type_scat_dispersion_real
_atom_type_scat_dispersion_imag
_atom_type_scat_source
C C 0.0033 0.0016 'International Tables Vol C Tables 4.2.6.8 and 6.1.1.4'
H H 0.0000 0.0000 'International Tables Vol C Tables 4.2.6.8 and 6.1.1.4'
N N 0.0061 0.0033 'International Tables Vol C Tables 4.2.6.8 and 6.1.1.4'
O O 0.0106 0.0060 'International Tables Vol C Tables 4.2.6.8 and 6.1.1.4'
Ag Ag -0.8971 1.1015 'International Tables Vol C Tables 4.2.6.8 and 6.1.1.4'
Cl Cl 0.1484 0.1585 'International Tables Vol C Tables 4.2.6.8 and 6.1.1.4'

loop_
_geom_angle_atom_site_label_1
_geom_angle_atom_site_label_2
_geom_angle_atom_site_label_3
_geom_angle
_geom_angle_site_symmetry_1
_geom_angle_site_symmetry_3
_geom_angle_publ_flag
N3 Ag1 N1 160.70(17) . . ?
N3 Ag1 O13 107.9(4) . 2_666 ?
N1 Ag1 O13 90.6(3) . 2_666 ?
N3 Ag1 O11 82.4(2) . . ?
N1 Ag1 O11 116.1(2) . . ?
O13 Ag1 O11 25.5(3) 2_666 . ?
N3 Ag1 Ag3 113.46(13) . . ?
N1 Ag1 Ag3 69.88(12) . . ?
O13 Ag1 Ag3 92.5(3) 2_666 . ?
O11 Ag1 Ag3 101.37(17) . . ?
N3 Ag1 Ag3 116.37(13) . 2_566 ?
N1 Ag1 Ag3 73.82(12) . 2_566 ?
O13 Ag1 Ag3 72.3(3) 2_666 2_566 ?
O11 Ag1 Ag3 81.73(17) . 2_566 ?
Ag3 Ag1 Ag3 20.42(4) . 2_566 ?
N3 Ag1 Ag2 82.24(13) . . ?
N1 Ag1 Ag2 104.68(12) . . ?
O13 Ag1 Ag2 56.0(3) 2_666 . ?
O11 Ag1 Ag2 51.69(17) . . ?
Ag3 Ag1 Ag2 148.36(3) . . ?
Ag3 Ag1 Ag2 128.24(3) 2_566 . ?
N5 Ag2 N7 164.76(17) . . ?
N5 Ag2 Ag1 78.90(12) . . ?
N7 Ag2 Ag1 101.76(13) . . ?
Ag3 Ag3 O21 112.41(16) 2_566 . ?
Ag3 Ag3 O22 94.28(14) 2_566 2_566 ?
O21 Ag3 O22 153.13(16) . 2_566 ?
Ag3 Ag3 O22 59.23(12) 2_566 . ?
O21 Ag3 O22 53.27(14) . . ?
O22 Ag3 O22 153.51(7) 2_566 . ?
Ag3 Ag3 Ag1 81.66(10) 2_566 . ?
O21 Ag3 Ag1 110.01(14) . . ?
O22 Ag3 Ag1 69.45(12) 2_566 . ?
O22 Ag3 Ag1 103.75(11) . . ?
Ag3 Ag3 Ag1 77.91(10) 2_566 2_566 ?
O21 Ag3 Ag1 78.24(14) . 2_566 ?
O22 Ag3 Ag1 111.92(12) 2_566 2_566 ?
O22 Ag3 Ag1 65.46(10) . 2_566 ?
Ag1 Ag3 Ag1 159.58(4) . 2_566 ?
Cl2' Cl2 C47 38.6(13) . . ?
Cl2 Cl2' C47 124.7(17) . . ?
O13 O11 N11 62.1(6) 2_666 . ?
O13 O11 O12 117.3(9) 2_666 2_666 ?
N11 O11 O12 61.7(6) . 2_666 ?
O13 O11 Ag1 74.2(7) 2_666 . ?
N11 O11 Ag1 124.7(6) . . ?
O12 O11 Ag1 167.1(8) 2_666 . ?
N11 O12 O13 52.8(6) . 2_666 ?
N11 O12 O11 52.7(6) . 2_666 ?
O13 O12 O11 101.7(9) 2_666 2_666 ?
O11 O13 N11 62.6(7) 2_666 . ?
O11 O13 O12 118.2(9) 2_666 2_666 ?
N11 O13 O12 62.2(7) . 2_666 ?
O11 O13 Ag1 80.3(7) 2_666 2_666 ?
N11 O13 Ag1 129.8(7) . 2_666 ?
O12 O13 Ag1 117.4(9) 2_666 2_666 ?
N21 O21 Ag3 105.2(3) . . ?
N21 O22 Ag3 109.5(3) . 2_566 ?
N21 O22 Ag3 83.2(3) . . ?
Ag3 O22 Ag3 26.49(7) 2_566 . ?
O33' O32 N31 58.0(14) . . ?
O33' O32 O32' 118.3(19) . . ?
N31 O32 O32' 67.3(14) . . ?
N31 O32' O32 41.9(9) . . ?
N31 O33 O33' 50.8(14) . . ?
N31 O33' O32 61.3(16) . . ?
N31 O33' O33 62.0(16) . . ?
O32 O33' O33 118(2) . . ?
O50' O50 O50" 62(2) . . ?
O50 O50' O50" 60(3) . . ?
O50 O50" O50' 58(3) . . ?
C1 N1 C2 105.4(4) . . ?
C1 N1 Ag1 127.3(3) . . ?
C2 N1 Ag1 125.4(3) . . ?
C1 N2 C3 106.8(4) . . ?
C1 N2 C10 128.4(4) . . ?
C3 N2 C10 124.7(4) . . ?
C11 N3 C12 105.1(4) . . ?
C11 N3 Ag1 130.6(4) . . ?
C12 N3 Ag1 123.9(3) . . ?
C11 N4 C13 106.6(4) . . ?
C11 N4 C20 129.0(4) . . ?
C13 N4 C20 124.4(4) . . ?
C21 N5 C22 105.4(4) . . ?
C21 N5 Ag2 127.8(4) . . ?
C22 N5 Ag2 126.3(4) . . ?
C21 N6 C23 107.1(5) . . ?
C21 N6 C30 125.4(5) . . ?
C23 N6 C30 127.3(5) . . ?
C31 N7 C32 105.0(4) . . ?
C31 N7 Ag2 129.1(4) . . ?
C32 N7 Ag2 124.1(4) . . ?
C31 N8 C33 106.5(5) . . ?
C31 N8 C40 126.3(5) . . ?
C33 N8 C40 127.0(5) . . ?
O13 N11 O13 180.000(6) 2_666 . ?
O13 N11 O11 55.4(7) 2_666 . ?
O13 N11 O11 124.6(7) . . ?
O13 N11 O11 124.6(7) 2_666 2_666 ?
O13 N11 O11 55.4(7) . 2_666 ?
O11 N11 O11 180.000(4) . 2_666 ?
O13 N11 O12 65.0(9) 2_666 . ?
O13 N11 O12 115.0(9) . . ?
O11 N11 O12 114.4(7) . . ?
O11 N11 O12 65.6(7) 2_666 . ?
O13 N11 O12 115.0(9) 2_666 2_666 ?
O13 N11 O12 65.0(9) . 2_666 ?
O11 N11 O12 65.6(7) . 2_666 ?
O11 N11 O12 114.4(7) 2_666 2_666 ?
O12 N11 O12 180.0(12) . 2_666 ?
O21 N21 O23 121.1(5) . . ?
O21 N21 O22 118.2(5) . . ?
O23 N21 O22 120.8(5) . . ?
O33' N31 O32 60.7(15) . . ?
O33' N31 O31 131.1(19) . . ?
O32 N31 O31 125.2(15) . . ?
O33' N31 O33 67.2(17) . . ?
O32 N31 O33 122.0(17) . . ?
O31 N31 O33 107.4(15) . . ?
O33' N31 O32' 124(2) . . ?
O32 N31 O32' 70.9(14) . . ?
O31 N31 O32' 99.4(14) . . ?
O33 N31 O32' 125.9(18) . . ?
N1 C1 N2 112.8(4) . . ?
C7 C2 C3 120.6(5) . . ?
C7 C2 N1 130.1(5) . . ?
C3 C2 N1 109.2(4) . . ?
N2 C3 C2 105.8(4) . . ?
N2 C3 C4 132.0(5) . . ?
C2 C3 C4 122.1(5) . . ?
C5 C4 C3 117.6(5) . . ?
C4 C5 C6 120.9(5) . . ?
C4 C5 C8 119.7(5) . . ?
C6 C5 C8 119.4(5) . . ?
C7 C6 C5 120.7(5) . . ?
C7 C6 C9 119.4(5) . . ?
C5 C6 C9 119.9(5) . . ?
C2 C7 C6 118.1(5) . . ?
N2 C10 C41 112.8(4) . . ?
N3 C11 N4 112.7(5) . . ?
N3 C12 C13 109.8(5) . . ?
N3 C12 C17 129.7(5) . . ?
C13 C12 C17 120.5(5) . . ?
C12 C13 N4 105.8(5) . . ?
C12 C13 C14 121.5(5) . . ?
N4 C13 C14 132.7(5) . . ?
C15 C14 C13 118.0(6) . . ?
C14 C15 C16 121.0(5) . . ?
C14 C15 C18 119.9(6) . . ?
C16 C15 C18 119.1(6) . . ?
C17 C16 C15 119.9(5) . . ?
C17 C16 C19 119.3(6) . . ?
C15 C16 C19 120.8(5) . . ?
C16 C17 C12 119.0(5) . . ?
N4 C20 C44 113.6(4) . 2_666 ?
N5 C21 N6 112.4(4) . . ?
C23 C22 C27 119.4(6) . . ?
C23 C22 N5 109.6(5) . . ?
C27 C22 N5 131.0(6) . . ?
N6 C23 C22 105.4(5) . . ?
N6 C23 C24 132.9(7) . . ?
C22 C23 C24 121.7(6) . . ?
C25 C24 C23 118.7(8) . . ?
C24 C25 C26 120.6(7) . . ?
C24 C25 C28 119.0(11) . . ?
C26 C25 C28 120.4(9) . . ?
C25 C26 C27 121.0(7) . . ?
C25 C26 C29 122.1(9) . . ?
C27 C26 C29 116.8(10) . . ?
C22 C27 C26 118.6(8) . . ?
N6 C30 C42 111.7(5) . . ?
N7 C31 N8 113.2(5) . . ?
N7 C32 C37 130.3(5) . . ?
N7 C32 C33 109.3(5) . . ?
C37 C32 C33 120.4(5) . . ?
N8 C33 C34 132.1(5) . . ?
N8 C33 C32 106.1(5) . . ?
C34 C33 C32 121.8(5) . . ?
C35 C34 C33 117.5(6) . . ?
C34 C35 C36 121.2(5) . . ?
C34 C35 C38 118.9(6) . . ?
C36 C35 C38 119.9(6) . . ?
C37 C36 C35 120.1(5) . . ?
C37 C36 C39 119.9(6) . . ?
C35 C36 C39 120.0(5) . . ?
C36 C37 C32 119.0(5) . . ?
N8 C40 C45 111.2(4) . 2_666 ?
C46 C41 C42 118.7(5) . . ?
C46 C41 C10 118.0(5) . . ?
C42 C41 C10 123.3(5) . . ?
C43 C42 C41 118.2(5) . . ?
C43 C42 C30 119.0(5) . . ?
C41 C42 C30 122.9(5) . . ?
C44 C43 C42 122.7(5) . . ?
C43 C44 C45 119.5(5) . . ?
C43 C44 C20 118.8(5) . 2_666 ?
C45 C44 C20 121.7(5) . 2_666 ?
C46 C45 C44 117.9(5) . . ?
C46 C45 C40 118.5(5) . 2_666 ?
C44 C45 C40 123.6(5) . 2_666 ?
C41 C46 C45 122.9(5) . . ?
Cl1 C47 Cl1' 17.1(7) . . ?
Cl1 C47 Cl2' 131(2) . . ?
Cl1' C47 Cl2' 114.5(18) . . ?
Cl1 C47 Cl2 116.1(17) . . ?
Cl1' C47 Cl2 100.1(15) . . ?
Cl2' C47 Cl2 16.7(6) . . ?
O48 C48 O49 167(3) . 2_676 ?

loop_
_geom_bond_atom_site_label_1
_geom_bond_atom_site_label_2
_geom_bond_distance
_geom_bond_site_symmetry_2
_geom_bond_publ_flag
Ag1 N3 2.103(4) . ?
Ag1 N1 2.107(4) . ?
Ag1 O13 2.513(9) 2_666 ?
Ag1 O11 2.575(8) . ?
Ag1 Ag3 3.2375(17) . ?
Ag1 Ag3 3.2759(18) 2_566 ?
Ag1 Ag2 3.3059(10) . ?
Ag2 N5 2.110(4) . ?
Ag2 N7 2.113(5) . ?
Ag3 Ag3 1.155(2) 2_566 ?
Ag3 O21 2.139(5) . ?
Ag3 O22 2.225(4) 2_566 ?
Ag3 O22 2.583(4) . ?
Ag3 Ag1 3.2759(18) 2_566 ?
Cl1 C47 1.48(3) . ?
Cl1' C47 1.55(3) . ?
Cl2 Cl2' 0.762(12) . ?
Cl2 C47 2.18(3) . ?
Cl2' C47 1.66(3) . ?
O11 O13 1.125(14) 2_666 ?
O11 N11 1.213(8) . ?
O11 O12 1.390(16) 2_666 ?
O12 N11 1.342(10) . ?
O12 O13 1.375(17) 2_666 ?
O12 O11 1.390(16) 2_666 ?
O13 O11 1.125(14) 2_666 ?
O13 N11 1.208(9) . ?
O13 O12 1.375(17) 2_666 ?
O13 Ag1 2.513(9) 2_666 ?
O21 N21 1.240(7) . ?
O22 N21 1.270(6) . ?
O22 Ag3 2.225(4) 2_566 ?
O23 N21 1.241(6) . ?
O31 N31 1.285(15) . ?
O32 O33' 1.21(3) . ?
O32 N31 1.219(17) . ?
O32 O32' 1.73(3) . ?
O32' N31 1.68(3) . ?
O33 N31 1.34(2) . ?
O33 O33' 1.40(3) . ?
O33' N31 1.18(3) . ?
O48 C48 1.26(4) . ?
O49 C48 1.55(4) 2_676 ?
O50 O50' 1.12(4) . ?
O50 O50" 1.14(4) . ?
O50' O50" 1.18(4) . ?
N1 C1 1.319(7) . ?
N1 C2 1.396(7) . ?
N2 C1 1.361(7) . ?
N2 C3 1.385(7) . ?
N2 C10 1.456(7) . ?
N3 C11 1.327(7) . ?
N3 C12 1.378(7) . ?
N4 C11 1.350(7) . ?
N4 C13 1.386(7) . ?
N4 C20 1.468(7) . ?
N5 C21 1.315(7) . ?
N5 C22 1.395(7) . ?
N6 C21 1.364(7) . ?
N6 C23 1.384(7) . ?
N6 C30 1.468(8) . ?
N7 C31 1.325(7) . ?
N7 C32 1.389(7) . ?
N8 C31 1.353(7) . ?
N8 C33 1.384(7) . ?
N8 C40 1.469(7) . ?
N11 O13 1.208(9) 2_666 ?
N11 O11 1.213(8) 2_666 ?
N11 O12 1.342(10) 2_666 ?
C2 C7 1.391(7) . ?
C2 C3 1.395(7) . ?
C3 C4 1.396(7) . ?
C4 C5 1.381(8) . ?
C5 C6 1.423(8) . ?
C5 C8 1.519(7) . ?
C6 C7 1.395(7) . ?
C6 C9 1.506(7) . ?
C10 C41 1.508(7) . ?
C12 C13 1.384(8) . ?
C12 C17 1.397(8) . ?
C13 C14 1.394(8) . ?
C14 C15 1.385(9) . ?
C15 C16 1.417(9) . ?
C15 C18 1.510(8) . ?
C16 C17 1.384(8) . ?
C16 C19 1.510(8) . ?
C20 C44 1.521(7) 2_666 ?
C22 C23 1.390(9) . ?
C22 C27 1.392(8) . ?
C23 C24 1.400(8) . ?
C24 C25 1.361(13) . ?
C25 C26 1.395(14) . ?
C25 C28 1.508(10) . ?
C26 C27 1.397(11) . ?
C26 C29 1.522(11) . ?
C30 C42 1.506(8) . ?
C32 C37 1.390(8) . ?
C32 C33 1.393(8) . ?
C33 C34 1.389(8) . ?
C34 C35 1.387(9) . ?
C35 C36 1.417(9) . ?
C35 C38 1.514(8) . ?
C36 C37 1.379(8) . ?
C36 C39 1.515(8) . ?
C40 C45 1.511(8) 2_666 ?
C41 C46 1.389(8) . ?
C41 C42 1.411(8) . ?
C42 C43 1.391(8) . ?
C43 C44 1.377(8) . ?
C44 C45 1.406(8) . ?
C44 C20 1.521(7) 2_666 ?
C45 C46 1.389(7) . ?
C45 C40 1.511(8) 2_666 ?
C48 O49 1.55(4) 2_676 ?
